data_2006273
loop_
_publ_author_name
'Mague, Joel T.'
'Vang, Sue'
'Berge, Douglas G.'
'Wacholtz, William F.'

_publ_section_title
;
 Isomerism/Tautomerism in Hydrazones Derived from Thiophenaldehydes and
 2-Hydrazinoquinoline
;
_journal_issue 7
_journal_name_full 'Acta Crystallographica Section C'
_journal_page_first 973
_journal_page_last 979
_journal_paper_doi 10.1107/S0108270197001212
_journal_volume 53
_journal_year 1997
_chemical_formula_structural 'C15 H13 N3 S1'
_chemical_formula_sum 'C15 H13 N3 S'
_chemical_formula_weight 267.35
_chemical_name_systematic
;
2-(methyl(2-thienyl)methylidenehydrazino)quinoline
;
_symmetry_cell_setting tetragonal
_symmetry_space_group_name_Hall 'P 41n 2abw'
_symmetry_space_group_name_H-M 'P 43 21 2'
_atom_type_scat_source International_Tables_for_Xray_Crystallography
_cell_angle_alpha 90.000(10)
_cell_angle_beta 90.000(9)
_cell_angle_gamma 90.000(9)
_cell_formula_units_Z 8
_cell_length_a 9.8543(7)
_cell_length_b 9.854(2)
_cell_length_c 28.457(4)
_cell_measurement_reflns_used 23
_cell_measurement_temperature 293
_cell_measurement_theta_max 15
_cell_measurement_theta_min 11
_cell_volume 2763.3(7)
_computing_cell_refinement CAD4_software
_computing_data_collection CAD4_software_(Enraf-Nonius,_1989)
_computing_data_reduction PROCESS_MolEN_(Fair,_1990)
_computing_molecular_graphics ORTEPII_(Johnson,_1976)
_computing_publication_material CIF_VAX_MolEN
_computing_structure_refinement LSFM_MolEN
_computing_structure_solution Direct_methods_(SIR;_Burla_et_al.,_1989)
_diffrn_ambient_temperature 293
_diffrn_measurement_device Enraf_Nonius_CAD4
_diffrn_measurement_method \q/2\q
_diffrn_radiation_type 'Mo K\a'
_diffrn_radiation_wavelength 0.71073
_diffrn_reflns_av_R_equivalents 0.040
_diffrn_reflns_limit_h_max 11
_diffrn_reflns_limit_h_min 0
_diffrn_reflns_limit_k_max 11
_diffrn_reflns_limit_k_min 0
_diffrn_reflns_limit_l_max 32
_diffrn_reflns_limit_l_min 0
_diffrn_reflns_number 2520
_diffrn_reflns_theta_max 25.00
_diffrn_reflns_theta_min 2.19
_diffrn_standards_decay_% -2.7
_diffrn_standards_interval_time 120
_diffrn_standards_number 2
_exptl_absorpt_coefficient_mu 0.223
_exptl_absorpt_correction_T_max 0.923
_exptl_absorpt_correction_T_min 0.901
_exptl_absorpt_correction_type \y_scans_(North,_Phillips_&_Mathews,_1968)
_exptl_crystal_colour Yellow
_exptl_crystal_density_diffrn 1.29
_exptl_crystal_density_meas ?
_exptl_crystal_density_method none
_exptl_crystal_description Plate
_exptl_crystal_F_000 1120
_exptl_crystal_size_max 0.53
_exptl_crystal_size_mid 0.46
_exptl_crystal_size_min 0.36
_refine_diff_density_max 0.23
_refine_diff_density_min -0.21
_refine_ls_extinction_method none
_refine_ls_goodness_of_fit_obs 1.242
_refine_ls_hydrogen_treatment noref
_refine_ls_matrix_type full
_refine_ls_number_parameters 176
_refine_ls_number_reflns 1279
_refine_ls_number_restraints 0
_refine_ls_R_factor_all 0.119
_refine_ls_R_factor_obs .037
_refine_ls_shift/esd_max 0.011
_refine_ls_structure_factor_coef F
_refine_ls_weighting_details 'w = 4Fo^2^/[\s^2^(Fo^2^) + 0.0016 Fo^4^]'
_refine_ls_weighting_scheme calc
_refine_ls_wR_factor_obs .043
_reflns_number_observed 1279
_reflns_number_total 2170
_reflns_observed_criterion >2.0\s(I)
_cod_data_source_file bk1314.cif
_cod_data_source_block 2
_cod_depositor_comments
;
The following automatic conversions were performed:

'_exptl_crystal_density_meas' value 'none' was changed to '?' - the
value is perceived as not measured.

Automatic conversion script
Id: cif_fix_values 3008 2015-01-20 13:52:24Z robertas 

The following automatic conversions were performed:

'_refine_ls_weighting_scheme' value 'w = 4Fo^2^/[\s^2^(Fo^2^) +
0.0016 Fo^4^]' was changed to 'calc'. New tag
'_refine_ls_weighting_details' was created. The value of the new tag
was set to 'w = 4Fo^2^/[\s^2^(Fo^2^) + 0.0016 Fo^4^]'.

Automatic conversion script
Id: cif_fix_values 3143 2015-03-26 13:38:13Z robertas 
;
_cod_original_cell_volume 2763.30(10)
_cod_original_formula_sum 'C15 H13 N3 S1'
_cod_database_code 2006273
_cod_database_fobs_code 2006273

loop_
_atom_site_aniso_label
_atom_site_aniso_U_11
_atom_site_aniso_U_22
_atom_site_aniso_U_33
_atom_site_aniso_U_12
_atom_site_aniso_U_13
_atom_site_aniso_U_23
S .0990(6) .0731(5) .1058(7) .0004(6) -.0253(6) -.0010(6)
N1 .062(2) .0610(10) .055(2) -.0050(10) .0040(10) .0010(10)
N2 .082(2) .064(2) .064(2) -.0220(10) -.015(2) .0090(10)
N3 .064(2) .064(2) .0490(10) -.0190(10) -.0010(10) .0040(10)
C1 .105(3) .078(2) .104(3) .028(2) -.024(3) .009(2)
C2 .092(3) .069(2) .117(3) .024(2) .014(3) .035(2)
C3 .062(2) .060(2) .100(3) .004(2) -.005(2) .015(2)
C4 .055(2) .060(2) .059(2) .006(2) .012(2) -.005(2)
C5 .060(2) .058(2) .056(2) -.006(2) .011(2) -.004(2)
C6 .060(2) .059(2) .048(2) -.009(2) .001(2) -.001(2)
C7 .085(2) .077(2) .057(2) -.019(2) -.018(2) .008(2)
C8 .102(3) .077(2) .080(2) -.035(2) -.026(2) .007(2)
C9 .057(2) .055(2) .071(2) -.012(2) .003(2) .005(2)
C10 .089(3) .072(2) .097(3) -.027(2) -.017(2) .004(2)
C11 .081(3) .068(2) .099(3) -.009(2) -.004(2) .020(2)
C12 .066(2) .089(2) .079(2) -.002(2) -.004(2) .028(2)
C13 .065(2) .082(2) .057(2) -.014(2) -.006(2) .010(2)
C14 .050(2) .062(2) .048(2) -.009(2) .0090(10) .001(2)
C15 .089(2) .072(2) .085(3) -.020(2) -.009(2) .005(2)

loop_
_atom_site_label
_atom_site_fract_x
_atom_site_fract_y
_atom_site_fract_z
_atom_site_U_iso_or_equiv
_atom_site_thermal_displace_type
_atom_site_calc_flag
S .94570(10) .00390(10) .58096(4) .0926(3) Uani ?
N1 1.0955(3) -.1359(3) .65611(9) .0592(8) Uani ?
N2 1.1507(3) -.2110(3) .69160(10) .0702(8) Uani ?
N3 1.1520(3) -.3936(3) .73991(9) .0594(8) Uani ?
C1 .9425(4) .1423(4) .5464(2) .0960(10) Uani ?
C2 1.0386(4) .2321(4) .55750(10) .0930(10) Uani ?
C3 1.1190(4) .1903(3) .59570(10) .0740(10) Uani ?
C4 1.0807(3) .0647(3) .61270(10) .0581(9) Uani ?
C5 1.1412(3) -.0147(3) .65010(10) .0582(9) Uani ?
C6 1.1049(3) -.3398(3) .70080(10) .0555(9) Uani ?
C7 1.0128(4) -.4063(3) .67080(10) .0730(10) Uani ?
C8 .9761(4) -.5333(3) .68150(10) .0860(10) Uani ?
C9 1.0278(3) -.5989(3) .72170(10) .0610(10) Uani ?
C10 .9942(4) -.7318(4) .73490(10) .0860(10) Uani ?
C11 1.0452(4) -.7889(4) .77470(10) .0830(10) Uani ?
C12 1.1305(4) -.7137(4) .80350(10) .0780(10) Uani ?
C13 1.1646(3) -.5841(4) .79190(10) .0680(10) Uani ?
C14 1.1149(3) -.5235(3) .75060(10) .0532(9) Uani ?
C15 1.2520(4) .0469(4) .67930(10) .0820(10) Uani ?
H2n 1.210(2) -.189(2) .7090(8) .049(8) Uiso ?
H15a 1.2323 .0340 .7117 .0984 Uiso calc
H15b 1.3359 .0044 .6719 .0984 Uiso calc
H15c 1.2580 .1412 .6727 .0984 Uiso calc
H1 .8792 .1552 .5216 .1150 Uiso calc
H2 1.0513 .3156 .5414 .1112 Uiso calc
H3 1.1914 .2424 .6084 .0887 Uiso calc
H7 .9777 -.3622 .6437 .0879 Uiso calc
H8 .9142 -.5800 .6617 .1034 Uiso calc
H10 .9344 -.7831 .7157 .1033 Uiso calc
H11 1.0227 -.8797 .7827 .0990 Uiso calc
H12 1.1652 -.7529 .8315 .0937 Uiso calc
H13 1.2230 -.5338 .8120 .0817 Uiso calc

loop_
_geom_angle_atom_site_label_1
_geom_angle_atom_site_label_2
_geom_angle_atom_site_label_3
_geom_angle
_geom_angle_publ_flag
C1 S C4 92.2(2) ?
N2 N1 C5 117.5(3) yes
N1 N2 C6 120.8(4) yes
N1 N2 H2n 127.0(10) yes
C6 N2 H2n 112.0(10) yes
C6 N3 C14 118.1(3) yes
S C1 C2 112.7(4) ?
C1 C2 C3 112.9(4) ?
C2 C3 C4 112.3(4) ?
S C4 C3 109.9(3) ?
S C4 C5 121.1(3) ?
C3 C4 C5 128.9(4) ?
N1 C5 C4 117.0(3) yes
N1 C5 C15 123.9(4) ?
C4 C5 C15 119.1(4) ?
N2 C6 N3 114.7(3) yes
N2 C6 C7 121.8(4) yes
N3 C6 C7 123.6(3) yes
C6 C7 C8 118.0(4) ?
C7 C8 C9 121.2(4) ?
C8 C9 C10 124.1(4) ?
C8 C9 C14 117.0(3) ?
C10 C9 C14 118.9(4) ?
C9 C10 C11 121.5(4) ?
C10 C11 C12 119.6(4) ?
C11 C12 C13 120.5(4) ?
C12 C13 C14 121.0(4) ?
N3 C14 C9 122.1(3) ?
N3 C14 C13 119.4(4) ?

loop_
_geom_bond_atom_site_label_1
_geom_bond_atom_site_label_2
_geom_bond_distance
_geom_bond_publ_flag
S C1 1.682(5) ?
S C4 1.716(4) ?
N1 N2 1.366(4) yes
N1 C5 1.287(4) yes
N2 C6 1.372(4) yes
N2 H2n .80(6) yes
N3 C6 1.317(5) yes
N3 C14 1.365(4) yes
C1 C2 1.334(6) ?
C2 C3 1.407(6) ?
C3 C4 1.381(5) ?
C4 C5 1.450(5) yes
C5 C15 1.499(5) ?
C6 C7 1.408(5) yes
C7 C8 1.338(5) ?
C8 C9 1.410(6) ?
C9 C10 1.402(6) ?
C9 C14 1.402(5) ?
C10 C11 1.360(6) ?
C11 C12 1.389(6) ?
C12 C13 1.361(5) ?
C13 C14 1.406(5) ?
